data_4300913
loop_
_publ_author_name
'Karen L. Antcliff'
'Robert J. Baker'
'Cameron Jones'
'Damien M. Murphy'
'Richard P. Rose'

_publ_section_title
;

Reactions of a Gallium(II)-Diazabutadiene Dimer, [{{[(H)C(But)N]2}GaI}2],

with [ME(SiMe3)2] (M = Li or Na; E = N, P, or As): Structural, EPR, and

ENDOR Characterization of Paramagnetic Gallium(III) Pnictide Complexes

;
_journal_name_full 'Inorganic Chemistry'
_journal_page_first 2098
_journal_page_last 2105
_journal_paper_doi 10.1021/ic0486825
_journal_volume 44
_journal_year 2005
_chemical_formula_sum 'C33 H78 Ga2 N6 Si4'
_chemical_formula_weight 810.81
_chemical_name_systematic
; 

 ? 

;
_space_group_IT_number 33
_symmetry_cell_setting orthorhombic
_symmetry_space_group_name_Hall 'P 2c -2n'
_symmetry_space_group_name_H-M 'P n a 21'
_atom_sites_solution_hydrogens geom
_atom_sites_solution_primary direct
_atom_sites_solution_secondary difmap
_audit_creation_method SHELXL-97
_cell_angle_alpha 90.00
_cell_angle_beta 90.00
_cell_angle_gamma 90.00
_cell_formula_units_Z 4
_cell_length_a 25.772(5)
_cell_length_b 15.892(3)
_cell_length_c 11.214(2)
_cell_measurement_temperature 150(2)
_cell_volume 4592.9(15)
_computing_structure_refinement 'SHELXL-97 (Sheldrick, 1997)'
_computing_structure_solution 'SHELXS-97 (Sheldrick, 1990)'
_diffrn_ambient_temperature 150(2)
_diffrn_measured_fraction_theta_full 0.984
_diffrn_measured_fraction_theta_max 0.984
_diffrn_measurement_device_type 'Nonius Kappa CCD'
_diffrn_radiation_monochromator graphite
_diffrn_radiation_source 'fine-focus sealed tube'
_diffrn_radiation_type MoK\a
_diffrn_radiation_wavelength 0.71073
_diffrn_reflns_av_R_equivalents 0.0652
_diffrn_reflns_av_sigmaI/netI 0.0747
_diffrn_reflns_limit_h_max 31
_diffrn_reflns_limit_h_min -26
_diffrn_reflns_limit_k_max 19
_diffrn_reflns_limit_k_min -19
_diffrn_reflns_limit_l_max 13
_diffrn_reflns_limit_l_min -13
_diffrn_reflns_number 19377
_diffrn_reflns_theta_full 25.32
_diffrn_reflns_theta_max 25.32
_diffrn_reflns_theta_min 3.01
_exptl_absorpt_coefficient_mu 1.305
_exptl_absorpt_correction_T_max 0.825
_exptl_absorpt_correction_T_min 0.673
_exptl_absorpt_correction_type multi-scan
_exptl_crystal_colour olive
_exptl_crystal_density_diffrn 1.173
_exptl_crystal_density_method 'not measured'
_exptl_crystal_description block
_exptl_crystal_F_000 1744
_exptl_crystal_size_max 0.25
_exptl_crystal_size_mid 0.25
_exptl_crystal_size_min 0.15
_refine_diff_density_max 1.830
_refine_diff_density_min -0.435
_refine_diff_density_rms 0.089
_refine_ls_abs_structure_details 'Flack H D (1983), Acta Cryst. A39, 876-881'
_refine_ls_abs_structure_Flack 0.124(14)
_refine_ls_extinction_coef 0.0000(3)
_refine_ls_extinction_expression Fc^*^=kFc[1+0.001xFc^2^\l^3^/sin(2\q)]^-1/4^
_refine_ls_extinction_method SHELXL
_refine_ls_goodness_of_fit_ref 1.024
_refine_ls_hydrogen_treatment mixed
_refine_ls_matrix_type full
_refine_ls_number_parameters 433
_refine_ls_number_reflns 7754
_refine_ls_number_restraints 1
_refine_ls_restrained_S_all 1.024
_refine_ls_R_factor_all 0.0706
_refine_ls_R_factor_gt 0.0543
_refine_ls_shift/su_max 0.003
_refine_ls_shift/su_mean 0.001
_refine_ls_structure_factor_coef Fsqd
_refine_ls_weighting_details 'calc w=1/[\s^2^(Fo^2^)+(0.0563P)^2^+7.2283P] where P=(Fo^2^+2Fc^2^)/3'
_refine_ls_weighting_scheme calc
_refine_ls_wR_factor_gt 0.1186
_refine_ls_wR_factor_ref 0.1274
_reflns_number_gt 6558
_reflns_number_total 7754
_reflns_threshold_expression >2sigma(I)
_cod_data_source_file ic0486825si20050106_100444.cif
_cod_data_source_block compound10
_cod_original_cell_volume 4592.9(16)
_cod_database_code 4300913

loop_
_symmetry_equiv_pos_as_xyz
'x, y, z'
'-x, -y, z+1/2'
'-x+1/2, y+1/2, z+1/2'
'x+1/2, -y+1/2, z'

loop_
_atom_site_label
_atom_site_type_symbol
_atom_site_fract_x
_atom_site_fract_y
_atom_site_fract_z
_atom_site_U_iso_or_equiv
_atom_site_adp_type
_atom_site_occupancy
_atom_site_symmetry_multiplicity
_atom_site_calc_flag
_atom_site_refinement_flags
_atom_site_disorder_assembly
_atom_site_disorder_group
Ga1 Ga 0.66375(2) 0.01074(3) 0.65635(6) 0.02166(16) Uani 1 1 d . . .
Ga2 Ga 0.62141(2) 0.29452(4) 0.74516(6) 0.02400(16) Uani 1 1 d . . .
Si1 Si 0.69018(7) -0.14827(12) 0.81544(17) 0.0356(4) Uani 1 1 d . . .
Si2 Si 0.57987(6) -0.09318(11) 0.81027(15) 0.0282(4) Uani 1 1 d . . .
Si3 Si 0.50076(6) 0.32855(11) 0.73030(18) 0.0331(4) Uani 1 1 d . . .
Si4 Si 0.57585(7) 0.47531(11) 0.7338(2) 0.0402(5) Uani 1 1 d . . .
C33 C 0.6916(2) 0.3448(4) 0.7542(7) 0.0392(15) Uani 1 1 d . . .
H33A H 0.6912 0.4006 0.7168 0.059 Uiso 1 1 calc R . .
H33B H 0.7164 0.3086 0.7122 0.059 Uiso 1 1 calc R . .
H33C H 0.7020 0.3502 0.8379 0.059 Uiso 1 1 calc R . .
N1 N 0.74129(18) 0.0341(3) 0.6449(5) 0.0300(11) Uani 1 1 d . . .
N2 N 0.67229(19) -0.0377(3) 0.4943(4) 0.0276(11) Uani 1 1 d . . .
N3 N 0.64322(18) -0.0789(3) 0.7594(5) 0.0277(11) Uani 1 1 d . . .
N4 N 0.62487(18) 0.1979(3) 0.6325(4) 0.0247(12) Uani 1 1 d . . .
N5 N 0.6166(2) 0.2059(3) 0.8677(4) 0.0248(12) Uani 1 1 d . . .
N6 N 0.56328(17) 0.3687(3) 0.7358(5) 0.0283(11) Uani 1 1 d . . .
C1 C 0.7568(2) 0.0100(4) 0.5367(6) 0.0339(15) Uani 1 1 d . . .
H1 H 0.7915 0.0198 0.5119 0.041 Uiso 1 1 calc R . .
C2 C 0.7221(3) -0.0291(4) 0.4608(6) 0.0372(16) Uani 1 1 d . . .
H2 H 0.7334 -0.0498 0.3856 0.045 Uiso 1 1 calc R . .
C3 C 0.7802(2) 0.0768(4) 0.7235(5) 0.0299(14) Uani 1 1 d . . .
C4 C 0.7532(3) 0.1084(5) 0.8343(6) 0.0422(17) Uani 1 1 d . . .
H4A H 0.7274 0.1509 0.8122 0.063 Uiso 1 1 calc R . .
H4B H 0.7787 0.1335 0.8884 0.063 Uiso 1 1 calc R . .
H4C H 0.7358 0.0613 0.8743 0.063 Uiso 1 1 calc R . .
C5 C 0.8037(3) 0.1525(4) 0.6589(7) 0.0480(17) Uani 1 1 d . . .
H5A H 0.8213 0.1334 0.5865 0.072 Uiso 1 1 calc R . .
H5B H 0.8287 0.1805 0.7114 0.072 Uiso 1 1 calc R . .
H5C H 0.7760 0.1920 0.6375 0.072 Uiso 1 1 calc R . .
C6 C 0.8231(3) 0.0158(4) 0.7556(7) 0.0462(17) Uani 1 1 d . . .
H6A H 0.8090 -0.0294 0.8055 0.069 Uiso 1 1 calc R . .
H6B H 0.8504 0.0456 0.7995 0.069 Uiso 1 1 calc R . .
H6C H 0.8377 -0.0084 0.6825 0.069 Uiso 1 1 calc R . .
C7 C 0.6378(3) -0.0900(4) 0.4173(6) 0.0404(17) Uani 1 1 d . . .
C8 C 0.6571(4) -0.1821(5) 0.4213(11) 0.083(4) Uani 1 1 d . . .
H8A H 0.6938 -0.1840 0.3990 0.124 Uiso 1 1 calc R . .
H8B H 0.6368 -0.2162 0.3653 0.124 Uiso 1 1 calc R . .
H8C H 0.6528 -0.2044 0.5022 0.124 Uiso 1 1 calc R . .
C9 C 0.6378(4) -0.0558(8) 0.2887(6) 0.080(3) Uani 1 1 d . . .
H9A H 0.6269 0.0032 0.2890 0.120 Uiso 1 1 calc R . .
H9B H 0.6138 -0.0889 0.2399 0.120 Uiso 1 1 calc R . .
H9C H 0.6729 -0.0601 0.2554 0.120 Uiso 1 1 calc R . .
C10 C 0.5825(3) -0.0887(5) 0.4660(6) 0.0392(17) Uani 1 1 d . . .
H10A H 0.5832 -0.0977 0.5525 0.059 Uiso 1 1 calc R . .
H10B H 0.5622 -0.1336 0.4282 0.059 Uiso 1 1 calc R . .
H10C H 0.5665 -0.0342 0.4487 0.059 Uiso 1 1 calc R . .
C11 C 0.7424(3) -0.1727(4) 0.7065(6) 0.0442(18) Uani 1 1 d . . .
H11A H 0.7283 -0.2079 0.6424 0.066 Uiso 1 1 calc R . .
H11B H 0.7705 -0.2029 0.7469 0.066 Uiso 1 1 calc R . .
H11C H 0.7559 -0.1202 0.6727 0.066 Uiso 1 1 calc R . .
C12 C 0.7191(3) -0.1096(5) 0.9588(7) 0.0494(19) Uani 1 1 d . . .
H12A H 0.7431 -0.0632 0.9422 0.074 Uiso 1 1 calc R . .
H12B H 0.7380 -0.1556 0.9976 0.074 Uiso 1 1 calc R . .
H12C H 0.6914 -0.0899 1.0117 0.074 Uiso 1 1 calc R . .
C13 C 0.6640(3) -0.2561(5) 0.8528(7) 0.052(2) Uani 1 1 d . . .
H13A H 0.6374 -0.2510 0.9149 0.079 Uiso 1 1 calc R . .
H13B H 0.6923 -0.2919 0.8817 0.079 Uiso 1 1 calc R . .
H13C H 0.6487 -0.2813 0.7813 0.079 Uiso 1 1 calc R . .
C14 C 0.5770(3) -0.0885(5) 0.9775(6) 0.0433(18) Uani 1 1 d . . .
H14A H 0.5972 -0.1351 1.0110 0.065 Uiso 1 1 calc R . .
H14B H 0.5409 -0.0932 1.0036 0.065 Uiso 1 1 calc R . .
H14C H 0.5915 -0.0349 1.0050 0.065 Uiso 1 1 calc R . .
C15 C 0.5508(3) -0.1968(4) 0.7630(7) 0.0412(17) Uani 1 1 d . . .
H15A H 0.5566 -0.2052 0.6774 0.062 Uiso 1 1 calc R . .
H15B H 0.5134 -0.1965 0.7793 0.062 Uiso 1 1 calc R . .
H15C H 0.5672 -0.2426 0.8076 0.062 Uiso 1 1 calc R . .
C16 C 0.5332(2) -0.0111(4) 0.7529(6) 0.0361(14) Uani 1 1 d . . .
H16A H 0.5410 0.0433 0.7898 0.054 Uiso 1 1 calc R . .
H16B H 0.4976 -0.0276 0.7729 0.054 Uiso 1 1 calc R . .
H16C H 0.5366 -0.0064 0.6661 0.054 Uiso 1 1 calc R . .
C17 C 0.6309(2) 0.1237(4) 0.6911(5) 0.0230(13) Uani 1 1 d . . .
C18 C 0.6257(2) 0.1325(4) 0.8177(5) 0.0245(13) Uani 1 1 d . . .
H18 H 0.6288 0.0840 0.8667 0.029 Uiso 1 1 calc R . .
C19 C 0.6277(3) 0.2055(4) 0.5008(6) 0.0282(15) Uani 1 1 d . . .
C20 C 0.5869(3) 0.1493(6) 0.4432(6) 0.052(2) Uani 1 1 d . . .
H20A H 0.5931 0.0907 0.4661 0.078 Uiso 1 1 calc R . .
H20B H 0.5890 0.1546 0.3563 0.078 Uiso 1 1 calc R . .
H20C H 0.5523 0.1665 0.4702 0.078 Uiso 1 1 calc R . .
C21 C 0.6813(3) 0.1843(5) 0.4557(6) 0.0384(17) Uani 1 1 d . . .
H21A H 0.7069 0.2202 0.4956 0.058 Uiso 1 1 calc R . .
H21B H 0.6829 0.1939 0.3695 0.058 Uiso 1 1 calc R . .
H21C H 0.6890 0.1251 0.4728 0.058 Uiso 1 1 calc R . .
C22 C 0.6157(4) 0.2976(5) 0.4673(7) 0.054(2) Uani 1 1 d . . .
H22A H 0.5799 0.3111 0.4899 0.081 Uiso 1 1 calc R . .
H22B H 0.6199 0.3051 0.3811 0.081 Uiso 1 1 calc R . .
H22C H 0.6396 0.3351 0.5095 0.081 Uiso 1 1 calc R . .
C23 C 0.6121(3) 0.2109(5) 1.0007(6) 0.0358(17) Uani 1 1 d . . .
C24 C 0.6101(4) 0.3036(5) 1.0343(7) 0.055(2) Uani 1 1 d . . .
H24A H 0.6428 0.3308 1.0120 0.083 Uiso 1 1 calc R . .
H24B H 0.6049 0.3090 1.1206 0.083 Uiso 1 1 calc R . .
H24C H 0.5814 0.3309 0.9922 0.083 Uiso 1 1 calc R . .
C25 C 0.6587(3) 0.1707(5) 1.0619(6) 0.049(2) Uani 1 1 d . . .
H25A H 0.6581 0.1098 1.0483 0.074 Uiso 1 1 calc R . .
H25B H 0.6571 0.1820 1.1477 0.074 Uiso 1 1 calc R . .
H25C H 0.6907 0.1943 1.0290 0.074 Uiso 1 1 calc R . .
C26 C 0.5623(3) 0.1679(6) 1.0409(6) 0.057(2) Uani 1 1 d . . .
H26A H 0.5324 0.2024 1.0178 0.085 Uiso 1 1 calc R . .
H26B H 0.5627 0.1612 1.1277 0.085 Uiso 1 1 calc R . .
H26C H 0.5596 0.1125 1.0030 0.085 Uiso 1 1 calc R . .
C27 C 0.4620(3) 0.3590(6) 0.8648(8) 0.063(2) Uani 1 1 d . . .
H27A H 0.4774 0.3336 0.9360 0.095 Uiso 1 1 calc R . .
H27B H 0.4262 0.3390 0.8556 0.095 Uiso 1 1 calc R . .
H27C H 0.4620 0.4204 0.8730 0.095 Uiso 1 1 calc R . .
C28 C 0.4638(3) 0.3631(5) 0.5948(9) 0.064(3) Uani 1 1 d . . .
H28A H 0.4545 0.4226 0.6026 0.096 Uiso 1 1 calc R . .
H28B H 0.4322 0.3293 0.5871 0.096 Uiso 1 1 calc R . .
H28C H 0.4855 0.3553 0.5237 0.096 Uiso 1 1 calc R . .
C29 C 0.4997(2) 0.2120(4) 0.7257(6) 0.0326(14) Uani 1 1 d . . .
H29A H 0.5203 0.1923 0.6577 0.049 Uiso 1 1 calc R . .
H29B H 0.4638 0.1924 0.7173 0.049 Uiso 1 1 calc R . .
H29C H 0.5145 0.1896 0.7998 0.049 Uiso 1 1 calc R . .
C30 C 0.5164(3) 0.5434(4) 0.7320(11) 0.074(3) Uani 1 1 d . . .
H30A H 0.4968 0.5332 0.6584 0.111 Uiso 1 1 calc R . .
H30B H 0.5266 0.6027 0.7356 0.111 Uiso 1 1 calc R . .
H30C H 0.4945 0.5298 0.8009 0.111 Uiso 1 1 calc R . .
C31 C 0.6143(4) 0.5084(5) 0.5992(8) 0.063(3) Uani 1 1 d . . .
H31A H 0.6456 0.4738 0.5931 0.094 Uiso 1 1 calc R . .
H31B H 0.6241 0.5678 0.6071 0.094 Uiso 1 1 calc R . .
H31C H 0.5931 0.5010 0.5274 0.094 Uiso 1 1 calc R . .
C32 C 0.6127(4) 0.5085(5) 0.8708(8) 0.056(2) Uani 1 1 d . . .
H32A H 0.5941 0.4897 0.9422 0.084 Uiso 1 1 calc R . .
H32B H 0.6160 0.5699 0.8720 0.084 Uiso 1 1 calc R . .
H32C H 0.6474 0.4831 0.8696 0.084 Uiso 1 1 calc R . .

loop_
_atom_site_aniso_label
_atom_site_aniso_U_11
_atom_site_aniso_U_22
_atom_site_aniso_U_33
_atom_site_aniso_U_23
_atom_site_aniso_U_13
_atom_site_aniso_U_12
Ga1 0.0161(3) 0.0255(3) 0.0234(3) -0.0020(3) 0.0009(3) -0.0016(3)
Ga2 0.0175(3) 0.0239(3) 0.0306(3) -0.0026(3) -0.0020(3) -0.0003(3)
Si1 0.0299(10) 0.0345(10) 0.0422(10) 0.0072(8) -0.0030(8) 0.0044(8)
Si2 0.0220(8) 0.0337(10) 0.0288(9) 0.0043(7) 0.0008(7) -0.0061(7)
Si3 0.0184(8) 0.0370(9) 0.0441(10) -0.0037(9) -0.0040(8) 0.0041(7)
Si4 0.0381(10) 0.0247(9) 0.0579(12) -0.0049(9) -0.0110(10) 0.0028(8)
C33 0.027(3) 0.034(3) 0.056(4) -0.011(4) 0.003(3) -0.005(3)
N1 0.019(2) 0.041(3) 0.030(3) -0.004(3) -0.006(2) -0.001(2)
N2 0.021(3) 0.040(3) 0.022(3) -0.003(2) 0.001(2) -0.011(2)
N3 0.022(2) 0.028(3) 0.033(3) 0.005(2) -0.002(2) 0.001(2)
N4 0.018(3) 0.030(3) 0.026(3) -0.005(2) 0.0013(19) 0.001(2)
N5 0.025(3) 0.023(3) 0.026(3) -0.008(2) 0.002(2) -0.003(2)
N6 0.018(2) 0.027(3) 0.039(3) -0.004(2) -0.004(2) 0.0077(19)
C1 0.019(3) 0.040(4) 0.043(4) -0.002(3) 0.010(3) -0.003(3)
C2 0.039(4) 0.039(4) 0.033(4) -0.019(3) 0.013(3) -0.003(3)
C3 0.015(3) 0.040(3) 0.034(4) -0.005(3) -0.006(2) -0.005(3)
C4 0.027(4) 0.060(5) 0.040(4) -0.018(3) -0.005(3) -0.007(3)
C5 0.038(4) 0.057(4) 0.050(4) -0.002(4) -0.007(4) -0.016(3)
C6 0.028(3) 0.052(4) 0.059(5) -0.001(4) -0.013(3) 0.006(3)
C7 0.035(4) 0.047(4) 0.039(4) -0.021(3) -0.003(3) -0.005(3)
C8 0.045(5) 0.056(6) 0.146(10) -0.059(6) 0.010(5) -0.003(4)
C9 0.061(6) 0.153(10) 0.027(4) -0.013(5) 0.006(3) -0.043(6)
C10 0.035(4) 0.046(4) 0.037(4) -0.015(3) -0.006(3) -0.008(3)
C11 0.031(4) 0.040(4) 0.062(5) 0.004(3) 0.000(3) 0.008(3)
C12 0.041(5) 0.057(5) 0.050(5) 0.009(4) -0.017(3) 0.007(4)
C13 0.049(5) 0.036(4) 0.072(6) 0.017(4) -0.003(4) 0.002(4)
C14 0.034(4) 0.061(5) 0.034(4) 0.016(3) 0.009(3) -0.012(4)
C15 0.035(4) 0.029(3) 0.059(5) 0.009(3) -0.012(4) -0.013(3)
C16 0.022(3) 0.047(4) 0.040(4) -0.002(3) 0.001(3) 0.000(3)
C17 0.015(3) 0.022(3) 0.032(3) -0.004(2) 0.002(2) 0.000(2)
C18 0.010(3) 0.033(4) 0.031(3) 0.005(3) -0.006(2) -0.003(2)
C19 0.028(4) 0.026(4) 0.030(4) -0.002(3) 0.005(3) -0.002(3)
C20 0.047(5) 0.087(6) 0.022(3) -0.008(4) -0.003(3) -0.015(4)
C21 0.032(4) 0.054(5) 0.029(4) 0.007(3) 0.010(3) -0.006(3)
C22 0.082(7) 0.056(5) 0.025(4) 0.014(3) 0.011(4) 0.019(4)
C23 0.034(4) 0.052(5) 0.021(3) -0.009(3) -0.002(3) 0.000(3)
C24 0.073(6) 0.052(5) 0.040(5) -0.014(4) -0.004(4) 0.001(4)
C25 0.056(5) 0.062(5) 0.030(4) -0.006(3) -0.013(3) 0.006(4)
C26 0.048(5) 0.097(7) 0.025(4) -0.006(4) 0.008(3) -0.008(5)
C27 0.043(5) 0.073(6) 0.073(6) -0.020(5) 0.020(4) 0.010(4)
C28 0.043(5) 0.059(6) 0.091(6) 0.017(5) -0.039(4) -0.002(4)
C29 0.020(3) 0.040(3) 0.038(4) -0.005(3) -0.001(3) -0.009(3)
C30 0.052(5) 0.032(4) 0.138(8) -0.014(5) -0.027(6) 0.012(4)
C31 0.088(7) 0.027(4) 0.073(6) 0.007(4) -0.009(5) 0.005(4)
C32 0.070(6) 0.036(4) 0.062(5) -0.020(4) -0.021(4) -0.002(4)

loop_
_atom_type_symbol
_atom_type_description
_atom_type_scat_dispersion_real
_atom_type_scat_dispersion_imag
_atom_type_scat_source
C C 0.0033 0.0016 'International Tables Vol C Tables 4.2.6.8 and 6.1.1.4'
H H 0.0000 0.0000 'International Tables Vol C Tables 4.2.6.8 and 6.1.1.4'
N N 0.0061 0.0033 'International Tables Vol C Tables 4.2.6.8 and 6.1.1.4'
Si Si 0.0817 0.0704 'International Tables Vol C Tables 4.2.6.8 and 6.1.1.4'
Ga Ga 0.2307 1.6083 'International Tables Vol C Tables 4.2.6.8 and 6.1.1.4'

loop_
_geom_angle_atom_site_label_1
_geom_angle_atom_site_label_2
_geom_angle_atom_site_label_3
_geom_angle
_geom_angle_site_symmetry_1
_geom_angle_site_symmetry_3
_geom_angle_publ_flag
N3 Ga1 N2 107.2(2) . . ?
N3 Ga1 C17 115.5(2) . . ?
N2 Ga1 C17 124.5(2) . . ?
N3 Ga1 N1 116.5(2) . . ?
N2 Ga1 N1 84.5(2) . . ?
C17 Ga1 N1 105.1(2) . . ?
N6 Ga2 N5 115.5(2) . . ?
N6 Ga2 C33 118.1(2) . . ?
N5 Ga2 C33 108.1(3) . . ?
N6 Ga2 N4 118.4(2) . . ?
N5 Ga2 N4 83.91(18) . . ?
C33 Ga2 N4 107.6(2) . . ?
N3 Si1 C11 113.3(3) . . ?
N3 Si1 C12 112.1(3) . . ?
C11 Si1 C12 110.1(4) . . ?
N3 Si1 C13 113.7(3) . . ?
C11 Si1 C13 102.4(4) . . ?
C12 Si1 C13 104.4(4) . . ?
N3 Si2 C14 111.0(3) . . ?
N3 Si2 C15 113.2(3) . . ?
C14 Si2 C15 107.4(3) . . ?
N3 Si2 C16 113.3(3) . . ?
C14 Si2 C16 106.8(3) . . ?
C15 Si2 C16 104.7(3) . . ?
N6 Si3 C29 112.5(2) . . ?
N6 Si3 C27 111.9(3) . . ?
C29 Si3 C27 105.8(4) . . ?
N6 Si3 C28 113.1(3) . . ?
C29 Si3 C28 105.2(3) . . ?
C27 Si3 C28 107.8(4) . . ?
N6 Si4 C30 114.4(3) . . ?
N6 Si4 C31 112.6(3) . . ?
C30 Si4 C31 105.1(4) . . ?
N6 Si4 C32 111.1(3) . . ?
C30 Si4 C32 105.1(4) . . ?
C31 Si4 C32 108.1(4) . . ?
C1 N1 C3 117.7(5) . . ?
C1 N1 Ga1 107.4(4) . . ?
C3 N1 Ga1 134.6(4) . . ?
C2 N2 C7 117.6(5) . . ?
C2 N2 Ga1 108.8(4) . . ?
C7 N2 Ga1 132.8(4) . . ?
Si2 N3 Si1 116.6(3) . . ?
Si2 N3 Ga1 123.6(3) . . ?
Si1 N3 Ga1 119.6(3) . . ?
C17 N4 C19 123.1(5) . . ?
C17 N4 Ga2 111.6(4) . . ?
C19 N4 Ga2 124.8(4) . . ?
C18 N5 C23 119.1(5) . . ?
C18 N5 Ga2 109.0(4) . . ?
C23 N5 Ga2 131.3(4) . . ?
Si4 N6 Si3 122.4(3) . . ?
Si4 N6 Ga2 117.4(2) . . ?
Si3 N6 Ga2 120.3(3) . . ?
N1 C1 C2 119.8(6) . . ?
N2 C2 C1 119.4(6) . . ?
N1 C3 C4 109.0(5) . . ?
N1 C3 C6 109.7(5) . . ?
C4 C3 C6 110.8(6) . . ?
N1 C3 C5 110.0(5) . . ?
C4 C3 C5 108.1(6) . . ?
C6 C3 C5 109.2(5) . . ?
N2 C7 C10 110.0(5) . . ?
N2 C7 C9 110.2(6) . . ?
C10 C7 C9 109.4(6) . . ?
N2 C7 C8 108.6(6) . . ?
C10 C7 C8 107.6(6) . . ?
C9 C7 C8 111.1(8) . . ?
N4 C17 C18 112.6(5) . . ?
N4 C17 Ga1 136.5(4) . . ?
C18 C17 Ga1 108.5(4) . . ?
N5 C18 C17 121.7(6) . . ?
N4 C19 C21 111.1(5) . . ?
N4 C19 C20 109.9(5) . . ?
C21 C19 C20 111.1(6) . . ?
N4 C19 C22 108.1(5) . . ?
C21 C19 C22 108.2(6) . . ?
C20 C19 C22 108.3(6) . . ?
N5 C23 C24 107.6(6) . . ?
N5 C23 C25 111.4(6) . . ?
C24 C23 C25 108.8(6) . . ?
N5 C23 C26 109.6(5) . . ?
C24 C23 C26 109.4(7) . . ?
C25 C23 C26 110.0(7) . . ?

loop_
_geom_bond_atom_site_label_1
_geom_bond_atom_site_label_2
_geom_bond_distance
_geom_bond_site_symmetry_2
_geom_bond_publ_flag
Ga1 N3 1.910(5) . ?
Ga1 N2 1.986(5) . ?
Ga1 C17 2.023(6) . ?
Ga1 N1 2.036(5) . ?
Ga2 N6 1.909(4) . ?
Ga2 N5 1.972(5) . ?
Ga2 C33 1.981(6) . ?
Ga2 N4 1.990(5) . ?
Si1 N3 1.753(5) . ?
Si1 C11 1.859(7) . ?
Si1 C12 1.876(7) . ?
Si1 C13 1.889(7) . ?
Si2 N3 1.744(5) . ?
Si2 C14 1.878(6) . ?
Si2 C15 1.886(6) . ?
Si2 C16 1.888(6) . ?
Si3 N6 1.734(5) . ?
Si3 C29 1.853(6) . ?
Si3 C27 1.873(8) . ?
Si3 C28 1.875(8) . ?
Si4 N6 1.725(5) . ?
Si4 C30 1.877(7) . ?
Si4 C31 1.880(9) . ?
Si4 C32 1.882(8) . ?
N1 C1 1.333(8) . ?
N1 C3 1.499(7) . ?
N2 C2 1.344(8) . ?
N2 C7 1.492(8) . ?
N4 C17 1.359(8) . ?
N4 C19 1.484(8) . ?
N5 C18 1.315(8) . ?
N5 C23 1.498(8) . ?
C1 C2 1.382(9) . ?
C3 C4 1.511(9) . ?
C3 C6 1.514(9) . ?
C3 C5 1.528(9) . ?
C7 C10 1.526(10) . ?
C7 C9 1.541(11) . ?
C7 C8 1.546(11) . ?
C17 C18 1.432(8) . ?
C19 C21 1.511(9) . ?
C19 C20 1.523(10) . ?
C19 C22 1.543(10) . ?
C23 C24 1.522(11) . ?
C23 C25 1.523(10) . ?
C23 C26 1.523(10) . ?
